data_2228797
loop_
_publ_author_name
'Maharramov, Abel M.'
'Ismiyev, Arif I.'
'Rashidov, Bahruz A.'

_publ_section_title
;
 <i>rac</i>-Diethyl
 6-hydroxy-4-[(2-hydroxyethyl)amino]-6-methyl-2-phenylcyclohex-3-ene-1,3-dicarboxylate
;
_journal_coeditor_code KP2299
_journal_issue 1
_journal_name_full 'Acta Crystallographica Section E'
_journal_page_first o187
_journal_paper_doi 10.1107/S1600536810052669
_journal_volume 67
_journal_year 2011
_chemical_formula_iupac 'C21 H29 N O6'
_chemical_formula_moiety 'C21 H29 N O6'
_chemical_formula_sum 'C21 H29 N O6'
_chemical_formula_weight 391.45
_chemical_name_systematic
;
<i>rac</i>-Diethyl
6-hydroxy-4-[(2-hydroxyethyl)amino]-6-methyl-2-phenylcyclohex-3-ene-1,3-
dicarboxylate
;
_space_group_IT_number 15
_symmetry_cell_setting monoclinic
_symmetry_space_group_name_Hall '-C 2yc'
_symmetry_space_group_name_H-M 'C 1 2/c 1'
_atom_sites_solution_hydrogens difmap
_atom_sites_solution_primary direct
_atom_sites_solution_secondary difmap
_audit_creation_method SHELXL-97
_cell_angle_alpha 90.00
_cell_angle_beta 113.581(13)
_cell_angle_gamma 90.00
_cell_formula_units_Z 8
_cell_length_a 41.078(14)
_cell_length_b 5.940(2)
_cell_length_c 18.683(6)
_cell_measurement_reflns_used 2594
_cell_measurement_temperature 100(2)
_cell_measurement_theta_max 30.09
_cell_measurement_theta_min 2.38
_cell_volume 4178(2)
_computing_cell_refinement 'SAINT-Plus (Bruker, 2001)'
_computing_data_collection 'APEX2 (Bruker, 2005)'
_computing_data_reduction 'SAINT-Plus (Bruker, 2001)'
_computing_molecular_graphics 'SHELXTL (Sheldrick, 2008)'
_computing_publication_material 'SHELXTL (Sheldrick, 2008)'
_computing_structure_refinement 'SHELXTL (Sheldrick, 2008)'
_computing_structure_solution 'SHELXTL (Sheldrick, 2008)'
_diffrn_ambient_temperature 100(2)
_diffrn_measured_fraction_theta_full 0.991
_diffrn_measured_fraction_theta_max 0.991
_diffrn_measurement_device_type 'Bruker APEXII CCD'
_diffrn_measurement_method '\f and \w'
_diffrn_radiation_monochromator graphite
_diffrn_radiation_source 'fine-focus sealed tube'
_diffrn_radiation_type MoK\a
_diffrn_radiation_wavelength 0.71073
_diffrn_reflns_av_R_equivalents 0.0601
_diffrn_reflns_av_sigmaI/netI 0.0466
_diffrn_reflns_limit_h_max 48
_diffrn_reflns_limit_h_min -52
_diffrn_reflns_limit_k_max 7
_diffrn_reflns_limit_k_min -7
_diffrn_reflns_limit_l_max 23
_diffrn_reflns_limit_l_min -23
_diffrn_reflns_number 18275
_diffrn_reflns_theta_full 27.00
_diffrn_reflns_theta_max 27.00
_diffrn_reflns_theta_min 2.16
_exptl_absorpt_coefficient_mu 0.091
_exptl_absorpt_correction_T_max 0.9733
_exptl_absorpt_correction_T_min 0.9733
_exptl_absorpt_correction_type multi-scan
_exptl_absorpt_process_details '(SADABS; Sheldrick, 1998)'
_exptl_crystal_colour colourless
_exptl_crystal_density_diffrn 1.245
_exptl_crystal_density_method 'not measured'
_exptl_crystal_description prism
_exptl_crystal_F_000 1680
_exptl_crystal_size_max 0.30
_exptl_crystal_size_mid 0.30
_exptl_crystal_size_min 0.30
_refine_diff_density_max 0.268
_refine_diff_density_min -0.247
_refine_ls_extinction_method none
_refine_ls_goodness_of_fit_ref 1.002
_refine_ls_hydrogen_treatment constr
_refine_ls_matrix_type full
_refine_ls_number_parameters 263
_refine_ls_number_reflns 4530
_refine_ls_number_restraints 8
_refine_ls_restrained_S_all 1.021
_refine_ls_R_factor_all 0.0802
_refine_ls_R_factor_gt 0.0524
_refine_ls_shift/su_max 0.000
_refine_ls_shift/su_mean 0.000
_refine_ls_structure_factor_coef Fsqd
_refine_ls_weighting_details 'calc w=1/[\s^2^(Fo^2^)+(0.0700P)^2^+1.6000P] where P=(Fo^2^+2Fc^2^)/3'
_refine_ls_weighting_scheme calc
_refine_ls_wR_factor_gt 0.1252
_refine_ls_wR_factor_ref 0.1429
_reflns_number_gt 3052
_reflns_number_total 4530
_reflns_threshold_expression I>2\s(I)
_cod_data_source_file kp2299.cif
_cod_data_source_block I
_cod_original_sg_symbol_H-M 'C 2/c'
_cod_database_code 2228797
_cod_database_fobs_code 2228797

loop_
_symmetry_equiv_pos_as_xyz
'x, y, z'
'-x, y, -z+1/2'
'x+1/2, y+1/2, z'
'-x+1/2, y+1/2, -z+1/2'
'-x, -y, -z'
'x, -y, z-1/2'
'-x+1/2, -y+1/2, -z'
'x+1/2, -y+1/2, z-1/2'

loop_
_atom_site_type_symbol
_atom_site_label
_atom_site_fract_x
_atom_site_fract_y
_atom_site_fract_z
_atom_site_U_iso_or_equiv
_atom_site_adp_type
_atom_site_calc_flag
_atom_site_refinement_flags
_atom_site_occupancy
_atom_site_disorder_assembly
_atom_site_disorder_group
O O1 0.45627(3) 0.6020(2) 0.27020(7) 0.0437(3) Uani d . 1 . .
H H1O 0.4558 0.6389 0.2211 0.065 Uiso d R 1 . .
O O2 0.40537(4) 0.7311(3) 0.49029(7) 0.0610(4) Uani d . 1 . .
O O3 0.38193(4) 0.9619(2) 0.38680(7) 0.0524(4) Uani d . 1 . .
O O4 0.39044(4) 0.6792(3) 0.11937(8) 0.0648(4) Uani d . 1 . .
O O5 0.35176(4) 0.4026(3) 0.10896(7) 0.0627(4) Uani d D 1 . .
O O6 0.47333(4) 0.3324(3) 0.64070(7) 0.0546(4) Uani d . 1 . .
H H6O 0.4984 0.3482 0.6684 0.082 Uiso d R 1 . .
N N1 0.44548(4) 0.3995(3) 0.47590(8) 0.0457(4) Uani d . 1 . .
H H1N 0.4359 0.4776 0.5046 0.055 Uiso d R 1 . .
C C1 0.40713(5) 0.6258(3) 0.36860(9) 0.0373(4) Uani d . 1 . .
C C2 0.38927(5) 0.6718(3) 0.28057(9) 0.0375(4) Uani d . 1 A .
H H2 0.4005 0.8089 0.2690 0.045 Uiso calc R 1 . .
C C3 0.39557(5) 0.4713(3) 0.23451(9) 0.0385(4) Uani d . 1 . .
H H3 0.3822 0.3388 0.2417 0.046 Uiso calc R 1 A .
C C4 0.43481(5) 0.4067(3) 0.26514(9) 0.0390(4) Uani d . 1 A .
C C5 0.44550(5) 0.3190(3) 0.34878(9) 0.0399(4) Uani d . 1 . .
H H5A 0.4369 0.1623 0.3461 0.048 Uiso calc R 1 A .
H H5B 0.4717 0.3150 0.3747 0.048 Uiso calc R 1 . .
C C6 0.43160(5) 0.4552(3) 0.39896(9) 0.0368(4) Uani d . 1 A .
C C7 0.47043(6) 0.2210(3) 0.51284(10) 0.0471(5) Uani d . 1 . .
H H7A 0.4949 0.2737 0.5246 0.056 Uiso calc R 1 . .
H H7B 0.4655 0.0905 0.4771 0.056 Uiso calc R 1 . .
C C8 0.46723(6) 0.1506(4) 0.58791(10) 0.0506(5) Uani d . 1 . .
H H8A 0.4432 0.0892 0.5753 0.061 Uiso calc R 1 . .
H H8B 0.4846 0.0295 0.6132 0.061 Uiso calc R 1 . .
C C9 0.39840(5) 0.7687(3) 0.42100(10) 0.0424(4) Uani d . 1 . .
C C10 0.36501(6) 1.0945(4) 0.42722(13) 0.0575(6) Uani d . 1 . .
H H10A 0.3704 1.2561 0.4246 0.069 Uiso calc R 1 . .
H H10B 0.3742 1.0496 0.4828 0.069 Uiso calc R 1 . .
C C11 0.32549(7) 1.0567(5) 0.38929(16) 0.0751(7) Uani d . 1 . .
H H11A 0.3138 1.1501 0.4152 0.113 Uiso calc R 1 . .
H H11B 0.3203 0.8977 0.3940 0.113 Uiso calc R 1 . .
H H11C 0.3167 1.0977 0.3339 0.113 Uiso calc R 1 . .
C C12 0.34941(5) 0.7105(3) 0.24955(10) 0.0426(4) Uani d . 1 . .
C C13 0.32735(6) 0.5590(4) 0.26467(13) 0.0601(6) Uani d . 1 A .
H H13 0.3375 0.4344 0.2981 0.072 Uiso calc R 1 . .
C C14 0.29093(7) 0.5856(5) 0.23212(17) 0.0806(8) Uani d . 1 . .
H H14 0.2763 0.4797 0.2433 0.097 Uiso calc R 1 A .
C C15 0.27578(7) 0.7649(6) 0.18358(16) 0.0840(8) Uani d . 1 A .
H H15 0.2507 0.7830 0.1611 0.101 Uiso calc R 1 . .
C C16 0.29710(7) 0.9171(5) 0.16787(15) 0.0774(8) Uani d . 1 . .
H H16 0.2868 1.0420 0.1348 0.093 Uiso calc R 1 A .
C C17 0.33352(6) 0.8901(4) 0.19988(12) 0.0561(5) Uani d . 1 A .
H H17 0.3480 0.9955 0.1878 0.067 Uiso calc R 1 . .
C C18 0.38008(5) 0.5315(3) 0.14896(9) 0.0448(4) Uani d D 1 A .
C C19 0.32971(18) 0.4777(12) 0.0292(2) 0.0852(16) Uani d PD 0.60 A 1
H H19A 0.3422 0.4503 -0.0057 0.102 Uiso calc PR 0.60 A 1
H H19B 0.3247 0.6408 0.0288 0.102 Uiso calc PR 0.60 A 1
C C20 0.29543(14) 0.3442(11) 0.0017(4) 0.090(2) Uani d PD 0.60 A 1
H H20A 0.2823 0.3655 -0.0546 0.135 Uiso calc PR 0.60 A 1
H H20B 0.2809 0.3966 0.0292 0.135 Uiso calc PR 0.60 A 1
H H20C 0.3009 0.1841 0.0128 0.135 Uiso calc PR 0.60 A 1
C C19' 0.3332(3) 0.440(2) 0.0253(2) 0.0852(16) Uani d PD 0.40 A 2
H H19C 0.3387 0.3178 -0.0040 0.102 Uiso calc PR 0.40 A 2
H H19D 0.3409 0.5849 0.0106 0.102 Uiso calc PR 0.40 A 2
C C20' 0.2936(2) 0.446(2) 0.0062(7) 0.090(2) Uani d PD 0.40 A 2
H H20D 0.2805 0.4722 -0.0499 0.135 Uiso calc PR 0.40 A 2
H H20E 0.2885 0.5680 0.0356 0.135 Uiso calc PR 0.40 A 2
H H20F 0.2863 0.3021 0.0206 0.135 Uiso calc PR 0.40 A 2
C C21 0.44184(6) 0.2255(4) 0.21482(11) 0.0509(5) Uani d . 1 . .
H H21A 0.4379 0.2886 0.1635 0.076 Uiso calc R 1 A .
H H21B 0.4257 0.0984 0.2083 0.076 Uiso calc R 1 . .
H H21C 0.4665 0.1736 0.2404 0.076 Uiso calc R 1 . .

loop_
_atom_site_aniso_label
_atom_site_aniso_U_11
_atom_site_aniso_U_22
_atom_site_aniso_U_33
_atom_site_aniso_U_12
_atom_site_aniso_U_13
_atom_site_aniso_U_23
O1 0.0424(7) 0.0596(8) 0.0284(6) -0.0073(6) 0.0136(5) 0.0000(5)
O2 0.0842(11) 0.0693(10) 0.0328(7) 0.0258(8) 0.0268(7) 0.0055(7)
O3 0.0640(9) 0.0523(8) 0.0420(7) 0.0161(7) 0.0223(7) 0.0043(6)
O4 0.0747(11) 0.0811(11) 0.0362(7) -0.0125(9) 0.0197(7) 0.0125(7)
O5 0.0593(10) 0.0871(11) 0.0297(7) -0.0186(8) 0.0051(6) -0.0025(7)
O6 0.0460(8) 0.0852(10) 0.0295(6) 0.0036(7) 0.0118(6) -0.0072(7)
N1 0.0523(10) 0.0588(10) 0.0246(7) 0.0163(8) 0.0140(7) 0.0048(7)
C1 0.0379(10) 0.0466(10) 0.0266(8) 0.0022(8) 0.0122(7) 0.0019(7)
C2 0.0402(10) 0.0437(9) 0.0268(7) -0.0006(8) 0.0114(7) 0.0038(7)
C3 0.0416(10) 0.0462(10) 0.0258(8) -0.0044(8) 0.0115(7) 0.0019(7)
C4 0.0437(11) 0.0481(10) 0.0263(8) -0.0017(8) 0.0152(7) -0.0005(7)
C5 0.0440(11) 0.0482(10) 0.0278(8) 0.0061(8) 0.0146(7) 0.0024(7)
C6 0.0378(10) 0.0476(10) 0.0242(7) -0.0014(8) 0.0115(7) -0.0007(7)
C7 0.0525(12) 0.0580(12) 0.0284(8) 0.0146(9) 0.0138(8) 0.0051(8)
C8 0.0570(13) 0.0608(12) 0.0293(9) 0.0069(10) 0.0124(8) 0.0079(8)
C9 0.0430(11) 0.0497(10) 0.0329(8) 0.0041(9) 0.0136(8) 0.0002(8)
C10 0.0666(15) 0.0548(12) 0.0534(12) 0.0160(11) 0.0264(11) 0.0000(10)
C11 0.0705(17) 0.0824(17) 0.0780(16) 0.0095(14) 0.0355(14) -0.0034(14)
C12 0.0402(11) 0.0537(11) 0.0306(8) 0.0018(9) 0.0106(7) 0.0046(8)
C13 0.0475(13) 0.0747(15) 0.0566(12) 0.0020(11) 0.0193(10) 0.0196(11)
C14 0.0495(15) 0.109(2) 0.0837(18) -0.0089(15) 0.0269(13) 0.0163(16)
C15 0.0408(14) 0.121(2) 0.0760(17) 0.0139(15) 0.0087(12) 0.0119(17)
C16 0.0581(16) 0.0904(19) 0.0672(15) 0.0222(14) 0.0079(12) 0.0212(14)
C17 0.0514(13) 0.0600(13) 0.0484(11) 0.0060(10) 0.0111(10) 0.0112(10)
C18 0.0442(11) 0.0573(11) 0.0304(8) -0.0019(9) 0.0122(8) 0.0004(8)
C19 0.066(2) 0.145(3) 0.0269(11) -0.014(2) 0.0000(12) 0.0007(15)
C20 0.066(2) 0.125(7) 0.0596(19) 0.000(3) 0.0030(16) 0.003(4)
C19' 0.066(2) 0.145(3) 0.0269(11) -0.014(2) 0.0000(12) 0.0007(15)
C20' 0.066(2) 0.125(7) 0.0596(19) 0.000(3) 0.0030(16) 0.003(4)
C21 0.0642(14) 0.0573(12) 0.0362(9) 0.0049(10) 0.0253(9) -0.0034(9)

loop_
_atom_type_symbol
_atom_type_description
_atom_type_scat_dispersion_real
_atom_type_scat_dispersion_imag
_atom_type_scat_source
C C 0.0033 0.0016 'International Tables Vol C Tables 4.2.6.8 and 6.1.1.4'
H H 0.0000 0.0000 'International Tables Vol C Tables 4.2.6.8 and 6.1.1.4'
N N 0.0061 0.0033 'International Tables Vol C Tables 4.2.6.8 and 6.1.1.4'
O O 0.0106 0.0060 'International Tables Vol C Tables 4.2.6.8 and 6.1.1.4'

loop_
_geom_angle_atom_site_label_1
_geom_angle_atom_site_label_2
_geom_angle_atom_site_label_3
_geom_angle_site_symmetry_1
_geom_angle_site_symmetry_3
_geom_angle
_geom_angle_publ_flag
C4 O1 H1O . . 110.6 ?
C9 O3 C10 . . 117.92(15) ?
C18 O5 C19' . . 118.3(3) ?
C18 O5 C19 . . 115.9(2) ?
C19' O5 C19 . . 11.3(10) ?
C8 O6 H6O . . 107.7 ?
C6 N1 C7 . . 126.98(15) ?
C6 N1 H1N . . 113.8 ?
C7 N1 H1N . . 119.0 ?
C6 C1 C9 . . 119.37(15) ?
C6 C1 C2 . . 121.94(15) ?
C9 C1 C2 . . 118.67(15) ?
C12 C2 C1 . . 114.57(14) ?
C12 C2 C3 . . 107.33(14) ?
C1 C2 C3 . . 110.10(14) ?
C12 C2 H2 . . 108.2 ?
C1 C2 H2 . . 108.2 ?
C3 C2 H2 . . 108.2 ?
C18 C3 C4 . . 113.02(14) ?
C18 C3 C2 . . 108.21(15) ?
C4 C3 C2 . . 111.72(14) ?
C18 C3 H3 . . 107.9 ?
C4 C3 H3 . . 107.9 ?
C2 C3 H3 . . 107.9 ?
O1 C4 C3 . . 110.45(14) ?
O1 C4 C21 . . 110.28(14) ?
C3 C4 C21 . . 112.11(15) ?
O1 C4 C5 . . 106.80(14) ?
C3 C4 C5 . . 107.19(13) ?
C21 C4 C5 . . 109.82(15) ?
C6 C5 C4 . . 115.09(15) ?
C6 C5 H5A . . 108.5 ?
C4 C5 H5A . . 108.5 ?
C6 C5 H5B . . 108.5 ?
C4 C5 H5B . . 108.5 ?
H5A C5 H5B . . 107.5 ?
N1 C6 C1 . . 122.83(15) ?
N1 C6 C5 . . 115.03(15) ?
C1 C6 C5 . . 122.12(14) ?
N1 C7 C8 . . 109.65(15) ?
N1 C7 H7A . . 109.7 ?
C8 C7 H7A . . 109.7 ?
N1 C7 H7B . . 109.7 ?
C8 C7 H7B . . 109.7 ?
H7A C7 H7B . . 108.2 ?
O6 C8 C7 . . 112.12(17) ?
O6 C8 H8A . . 109.2 ?
C7 C8 H8A . . 109.2 ?
O6 C8 H8B . . 109.2 ?
C7 C8 H8B . . 109.2 ?
H8A C8 H8B . . 107.9 ?
O2 C9 O3 . . 120.81(16) ?
O2 C9 C1 . . 126.18(17) ?
O3 C9 C1 . . 112.98(15) ?
O3 C10 C11 . . 109.02(18) ?
O3 C10 H10A . . 109.9 ?
C11 C10 H10A . . 109.9 ?
O3 C10 H10B . . 109.9 ?
C11 C10 H10B . . 109.9 ?
H10A C10 H10B . . 108.3 ?
C10 C11 H11A . . 109.5 ?
C10 C11 H11B . . 109.5 ?
H11A C11 H11B . . 109.5 ?
C10 C11 H11C . . 109.5 ?
H11A C11 H11C . . 109.5 ?
H11B C11 H11C . . 109.5 ?
C13 C12 C17 . . 117.61(19) ?
C13 C12 C2 . . 121.15(17) ?
C17 C12 C2 . . 121.05(17) ?
C14 C13 C12 . . 121.2(2) ?
C14 C13 H13 . . 119.4 ?
C12 C13 H13 . . 119.4 ?
C15 C14 C13 . . 120.3(2) ?
C15 C14 H14 . . 119.9 ?
C13 C14 H14 . . 119.9 ?
C16 C15 C14 . . 119.5(2) ?
C16 C15 H15 . . 120.2 ?
C14 C15 H15 . . 120.2 ?
C15 C16 C17 . . 120.4(2) ?
C15 C16 H16 . . 119.8 ?
C17 C16 H16 . . 119.8 ?
C16 C17 C12 . . 121.0(2) ?
C16 C17 H17 . . 119.5 ?
C12 C17 H17 . . 119.5 ?
O4 C18 O5 . . 123.21(15) ?
O4 C18 C3 . . 125.72(16) ?
O5 C18 C3 . . 111.03(16) ?
O5 C19 C20 . . 107.3(3) ?
O5 C19 H19A . . 110.3 ?
C20 C19 H19A . . 110.3 ?
O5 C19 H19B . . 110.3 ?
C20 C19 H19B . . 110.3 ?
H19A C19 H19B . . 108.5 ?
O5 C19' C20' . . 107.8(3) ?
O5 C19' H19C . . 110.1 ?
C20' C19' H19C . . 110.1 ?
O5 C19' H19D . . 110.1 ?
C20' C19' H19D . . 110.1 ?
H19C C19' H19D . . 108.5 ?
C19' C20' H20D . . 109.5 ?
C19' C20' H20E . . 109.5 ?
H20D C20' H20E . . 109.5 ?
C19' C20' H20F . . 109.5 ?
H20D C20' H20F . . 109.5 ?
H20E C20' H20F . . 109.5 ?
C4 C21 H21A . . 109.5 ?
C4 C21 H21B . . 109.5 ?
H21A C21 H21B . . 109.5 ?
C4 C21 H21C . . 109.5 ?
H21A C21 H21C . . 109.5 ?
H21B C21 H21C . . 109.5 ?

loop_
_geom_bond_atom_site_label_1
_geom_bond_atom_site_label_2
_geom_bond_site_symmetry_2
_geom_bond_distance
_geom_bond_publ_flag
O1 C4 . 1.437(2) ?
O1 H1O . 0.9360 ?
O2 C9 . 1.229(2) ?
O3 C9 . 1.356(2) ?
O3 C10 . 1.447(2) ?
O4 C18 . 1.202(2) ?
O5 C18 . 1.343(2) ?
O5 C19' . 1.456(3) ?
O5 C19 . 1.470(3) ?
O6 C8 . 1.416(2) ?
O6 H6O . 0.9543 ?
N1 C6 . 1.358(2) ?
N1 C7 . 1.444(2) ?
N1 H1N . 0.9087 ?
C1 C6 . 1.380(3) ?
C1 C9 . 1.445(2) ?
C1 C2 . 1.534(2) ?
C2 C12 . 1.520(3) ?
C2 C3 . 1.550(2) ?
C2 H2 . 1.0000 ?
C3 C18 . 1.508(2) ?
C3 C4 . 1.528(3) ?
C3 H3 . 1.0000 ?
C4 C21 . 1.531(2) ?
C4 C5 . 1.535(2) ?
C5 C6 . 1.512(2) ?
C5 H5A . 0.9900 ?
C5 H5B . 0.9900 ?
C7 C8 . 1.519(2) ?
C7 H7A . 0.9900 ?
C7 H7B . 0.9900 ?
C8 H8A . 0.9900 ?
C8 H8B . 0.9900 ?
C10 C11 . 1.506(3) ?
C10 H10A . 0.9900 ?
C10 H10B . 0.9900 ?
C11 H11A . 0.9800 ?
C11 H11B . 0.9800 ?
C11 H11C . 0.9800 ?
C12 C13 . 1.384(3) ?
C12 C17 . 1.393(3) ?
C13 C14 . 1.380(3) ?
C13 H13 . 0.9500 ?
C14 C15 . 1.376(4) ?
C14 H14 . 0.9500 ?
C15 C16 . 1.370(4) ?
C15 H15 . 0.9500 ?
C16 C17 . 1.381(3) ?
C16 H16 . 0.9500 ?
C17 H17 . 0.9500 ?
C19 C20 . 1.515(3) ?
C19 H19A . 0.9900 ?
C19 H19B . 0.9900 ?
C20 H20A . 0.9800 ?
C20 H20B . 0.9800 ?
C20 H20C . 0.9800 ?
C19' C20' . 1.523(3) ?
C19' H19C . 0.9900 ?
C19' H19D . 0.9900 ?
C20' H20D . 0.9800 ?
C20' H20E . 0.9800 ?
C20' H20F . 0.9800 ?
C21 H21A . 0.9800 ?
C21 H21B . 0.9800 ?
C21 H21C . 0.9800 ?

loop_
_geom_hbond_atom_site_label_D
_geom_hbond_atom_site_label_H
_geom_hbond_atom_site_label_A
_geom_hbond_site_symmetry_A
_geom_hbond_distance_DH
_geom_hbond_distance_HA
_geom_hbond_distance_DA
_geom_hbond_angle_DHA
_geom_hbond_publ_flag
O1 H1O O6 6_565 0.936 1.916 2.802(2) 157 yes
O1 H1O O4 1_555 0.936 2.605 3.061(2) 110 ?
O6 H6O O1 5_666 0.954 1.778 2.727(2) 172 yes
N1 H1N O2 1_555 0.909 1.909 2.650(2) 137 yes

loop_
_geom_torsion_atom_site_label_1
_geom_torsion_atom_site_label_2
_geom_torsion_atom_site_label_3
_geom_torsion_atom_site_label_4
_geom_torsion_site_symmetry_1
_geom_torsion_site_symmetry_2
_geom_torsion_site_symmetry_3
_geom_torsion_site_symmetry_4
_geom_torsion
_geom_torsion_publ_flag
C6 C1 C2 C12 . . . . 134.86(18) ?
C9 C1 C2 C12 . . . . -46.3(2) ?
C6 C1 C2 C3 . . . . 13.8(2) ?
C9 C1 C2 C3 . . . . -167.34(16) ?
C12 C2 C3 C18 . . . . 59.04(18) ?
C1 C2 C3 C18 . . . . -175.64(14) ?
C12 C2 C3 C4 . . . . -175.91(13) ?
C1 C2 C3 C4 . . . . -50.59(18) ?
C18 C3 C4 O1 . . . . 71.70(18) ?
C2 C3 C4 O1 . . . . -50.64(17) ?
C18 C3 C4 C21 . . . . -51.7(2) ?
C2 C3 C4 C21 . . . . -174.06(14) ?
C18 C3 C4 C5 . . . . -172.31(15) ?
C2 C3 C4 C5 . . . . 65.35(18) ?
O1 C4 C5 C6 . . . . 75.18(19) ?
C3 C4 C5 C6 . . . . -43.2(2) ?
C21 C4 C5 C6 . . . . -165.23(16) ?
C7 N1 C6 C1 . . . . 178.34(19) ?
C7 N1 C6 C5 . . . . -2.8(3) ?
C9 C1 C6 N1 . . . . 6.8(3) ?
C2 C1 C6 N1 . . . . -174.32(17) ?
C9 C1 C6 C5 . . . . -171.97(17) ?
C2 C1 C6 C5 . . . . 6.9(3) ?
C4 C5 C6 N1 . . . . -170.10(16) ?
C4 C5 C6 C1 . . . . 8.8(3) ?
C6 N1 C7 C8 . . . . -156.00(19) ?
N1 C7 C8 O6 . . . . -58.2(2) ?
C10 O3 C9 O2 . . . . -15.2(3) ?
C10 O3 C9 C1 . . . . 166.70(17) ?
C6 C1 C9 O2 . . . . -14.7(3) ?
C2 C1 C9 O2 . . . . 166.41(19) ?
C6 C1 C9 O3 . . . . 163.31(16) ?
C2 C1 C9 O3 . . . . -15.6(2) ?
C9 O3 C10 C11 . . . . -102.7(2) ?
C1 C2 C12 C13 . . . . -52.1(2) ?
C3 C2 C12 C13 . . . . 70.5(2) ?
C1 C2 C12 C17 . . . . 133.07(19) ?
C3 C2 C12 C17 . . . . -104.3(2) ?
C17 C12 C13 C14 . . . . -0.4(3) ?
C2 C12 C13 C14 . . . . -175.5(2) ?
C12 C13 C14 C15 . . . . 0.0(4) ?
C13 C14 C15 C16 . . . . -0.1(4) ?
C14 C15 C16 C17 . . . . 0.6(4) ?
C15 C16 C17 C12 . . . . -1.0(4) ?
C13 C12 C17 C16 . . . . 0.9(3) ?
C2 C12 C17 C16 . . . . 175.9(2) ?
C19' O5 C18 O4 . . . . 1.5(8) ?
C19 O5 C18 O4 . . . . -11.0(5) ?
C19' O5 C18 C3 . . . . 179.3(7) ?
C19 O5 C18 C3 . . . . 166.8(5) ?
C4 C3 C18 O4 . . . . -58.8(3) ?
C2 C3 C18 O4 . . . . 65.5(3) ?
C4 C3 C18 O5 . . . . 123.50(18) ?
C2 C3 C18 O5 . . . . -112.22(18) ?
C18 O5 C19 C20 . . . . -167.3(4) ?
C19' O5 C19 C20 . . . . 88(2) ?
C18 O5 C19' C20' . . . . -133.8(6) ?
C19 O5 C19' C20' . . . . -53(2) ?
